data_7048376
loop_
_publ_author_name
'Xiang, Jing'
'Cheng, Shun-Cheung'
'Jin, Xin-Xin'
'Su, Qian-Qian'
'Zhou, Xin'
'Chu, Wing-Kin'
'Leung, Chi-Fai'
'Ko, Chi-Chiu'

_publ_section_title
;
 Polynuclear Cu(i) and Ag(i) phosphine complexes containing multi-dentate
 polytopic ligands: syntheses, crystal structures and photoluminescence
 properties.
;
_journal_issue 2
_journal_name_full 'Dalton transactions (Cambridge, England : 2003)'
_journal_page_first 741
_journal_page_last 750
_journal_paper_doi 10.1039/c8dt03377c
_journal_volume 48
_journal_year 2019
_chemical_formula_sum 'C172 H136 Cl4 Cu4 N8 O16 P8'
_chemical_formula_weight 3214.60
_space_group_crystal_system monoclinic
_space_group_IT_number 4
_space_group_name_Hall 'P 2yb'
_space_group_name_H-M_alt 'P 1 21 1'
_symmetry_space_group_name_Hall 'P 2yb'
_symmetry_space_group_name_H-M 'P 1 21 1'
_atom_sites_solution_hydrogens geom
_audit_creation_method SHELXL-2014/7
_audit_update_record
;
2018-11-22 deposited with the CCDC.
2018-12-03 downloaded from the CCDC.
;
_cell_angle_alpha 90
_cell_angle_beta 114.375(9)
_cell_angle_gamma 90
_cell_formula_units_Z 2
_cell_length_a 21.5029(17)
_cell_length_b 17.2977(8)
_cell_length_c 23.2218(17)
_cell_measurement_reflns_used 6498
_cell_measurement_temperature 293(2)
_cell_measurement_theta_max 55.0950
_cell_measurement_theta_min 3.3830
_cell_volume 7867.5(11)
_computing_structure_refinement 'SHELXL-2014/7 (Sheldrick, 2014)'
_diffrn_ambient_temperature 293(2)
_diffrn_detector_area_resol_mean 8.1281
_diffrn_measured_fraction_theta_full 0.999
_diffrn_measured_fraction_theta_max 0.999
_diffrn_measurement_device_type 'Xcalibur, Eos, Gemini'
_diffrn_radiation_type CuK\a
_diffrn_radiation_wavelength 1.54184
_diffrn_reflns_av_R_equivalents 0.0706
_diffrn_reflns_av_unetI/netI 0.1278
_diffrn_reflns_Laue_measured_fraction_full 0.999
_diffrn_reflns_Laue_measured_fraction_max 0.999
_diffrn_reflns_limit_h_max 17
_diffrn_reflns_limit_h_min -25
_diffrn_reflns_limit_k_max 13
_diffrn_reflns_limit_k_min -20
_diffrn_reflns_limit_l_max 27
_diffrn_reflns_limit_l_min -27
_diffrn_reflns_number 40840
_diffrn_reflns_point_group_measured_fraction_full 0.999
_diffrn_reflns_point_group_measured_fraction_max 0.999
_diffrn_reflns_theta_full 67.246
_diffrn_reflns_theta_max 67.246
_diffrn_reflns_theta_min 3.301
_diffrn_source 'Enhance (Cu) X-ray Source'
_exptl_absorpt_coefficient_mu 2.534
_exptl_absorpt_correction_T_max 1.00000
_exptl_absorpt_correction_T_min 0.90273
_exptl_absorpt_correction_type multi-scan
_exptl_absorpt_process_details sadabs
_exptl_crystal_colour white
_exptl_crystal_density_diffrn 1.357
_exptl_crystal_description block
_exptl_crystal_F_000 3312
_exptl_crystal_size_max 0.080
_exptl_crystal_size_mid 0.080
_exptl_crystal_size_min 0.070
_refine_diff_density_max 0.639
_refine_diff_density_min -0.513
_refine_diff_density_rms 0.070
_refine_ls_abs_structure_details
;
 Refined as a perfect inversion twin.
;
_refine_ls_abs_structure_Flack 0.5
_refine_ls_extinction_method none
_refine_ls_goodness_of_fit_ref 1.013
_refine_ls_hydrogen_treatment constr
_refine_ls_matrix_type full
_refine_ls_number_parameters 2091
_refine_ls_number_reflns 19497
_refine_ls_number_restraints 6637
_refine_ls_restrained_S_all 0.931
_refine_ls_R_factor_all 0.1481
_refine_ls_R_factor_gt 0.0768
_refine_ls_shift/su_max 0.022
_refine_ls_shift/su_mean 0.001
_refine_ls_structure_factor_coef Fsqd
_refine_ls_weighting_details 'w=1/[\s^2^(Fo^2^)+(0.0782P)^2^] where P=(Fo^2^+2Fc^2^)/3'
_refine_ls_weighting_scheme calc
_refine_ls_wR_factor_gt 0.1552
_refine_ls_wR_factor_ref 0.2011
_reflns_Friedel_coverage 0.931
_reflns_Friedel_fraction_full 1.000
_reflns_Friedel_fraction_max 1.000
_reflns_number_gt 10060
_reflns_number_total 19497
_reflns_threshold_expression 'I > 2\s(I)'
_cod_data_source_file c8dt03377c2.cif
_cod_data_source_block exp_7009
_cod_depositor_comments 'Adding full bibliography for 7048372--7048377.cif.'
_cod_original_cell_volume 7867.4(11)
_cod_database_code 7048376
_shelx_shelxl_version_number 2014/7
_shelx_space_group_comment
;
The symmetry employed for this shelxl refinement is uniquely defined
by the following loop, which should always be used as a source of
symmetry information in preference to the above space-group names.
They are only intended as comments.
;
_shelx_estimated_absorpt_t_min 0.823
_shelx_estimated_absorpt_t_max 0.843

loop_
_space_group_symop_operation_xyz
'x, y, z'
'-x, y+1/2, -z'

loop_
_atom_site_label
_atom_site_type_symbol
_atom_site_fract_x
_atom_site_fract_y
_atom_site_fract_z
_atom_site_U_iso_or_equiv
_atom_site_adp_type
_atom_site_occupancy
_atom_site_site_symmetry_order
_atom_site_calc_flag
_atom_site_refinement_flags_posn
_atom_site_refinement_flags_adp
_atom_site_refinement_flags_occupancy
_atom_site_disorder_assembly
_atom_site_disorder_group
Cu1 Cu 0.97826(9) 0.07944(12) 0.19429(8) 0.0544(5) Uani 1 1 d . U . . .
Cu2 Cu 0.97125(9) 0.45146(11) 0.30563(9) 0.0548(6) Uani 1 1 d . U . . .
Cu3 Cu 0.52330(9) 0.37421(11) 0.68532(9) 0.0546(5) Uani 1 1 d . U . . .
Cu4 Cu 0.54732(10) 0.73240(12) 0.82165(9) 0.0613(6) Uani 1 1 d . U . . .
Cl1 Cl 0.7155(5) 0.4150(8) 0.0150(5) 0.122(3) Uani 0.75 1 d D U P A 1
Cl2 Cl 0.8146(11) 0.8882(13) 0.0009(9) 0.118(8) Uani 0.25 1 d D U P B 1
Cl3 Cl 0.2249(9) 0.1527(10) 0.4395(7) 0.094(5) Uani 0.5 1 d D U P C 1
Cl4 Cl 0.2772(8) 0.6366(10) 0.6020(8) 0.141(6) Uani 0.5 1 d D U P D 1
Cl1' Cl 0.7242(9) 0.4141(12) 0.0177(8) 0.159(6) Uani 0.5 1 d D U P E 2
Cl2' Cl 0.8203(7) 0.8891(7) 0.0051(5) 0.114(5) Uani 0.5 1 d D U P F 2
Cl3' Cl 0.2218(9) 0.1564(10) 0.4305(8) 0.099(6) Uani 0.5 1 d D U P G 2
Cl4' Cl 0.2824(7) 0.6547(10) 0.6000(8) 0.123(5) Uani 0.5 1 d D U P H 2
O1 O 0.7340(12) 0.3953(15) -0.0359(9) 0.119(6) Uani 0.5 1 d D U P A 1
O2 O 0.6693(10) 0.4789(12) -0.0044(12) 0.104(7) Uani 0.5 1 d D U P A 1
O3 O 0.6826(11) 0.3500(12) 0.0283(11) 0.115(7) Uani 0.5 1 d D U P A 1
O4 O 0.7747(9) 0.4350(13) 0.0694(8) 0.131(7) Uani 0.5 1 d D U P A 1
O5 O 0.8225(15) 0.8642(16) -0.0534(9) 0.160(9) Uani 0.5 1 d D U P B 1
O6 O 0.7703(14) 0.9528(13) -0.0136(12) 0.145(9) Uani 0.5 1 d D U P B 1
O7 O 0.7871(14) 0.8277(14) 0.0241(12) 0.143(8) Uani 0.5 1 d D U P B 1
O8 O 0.8794(11) 0.909(2) 0.0486(11) 0.140(9) Uani 0.5 1 d D U P B 1
O9 O 0.1902(14) 0.2252(11) 0.4293(11) 0.126(8) Uani 0.5 1 d D U P C 1
O10 O 0.1989(11) 0.1024(13) 0.4725(10) 0.137(8) Uani 0.5 1 d D U P C 1
O11 O 0.2124(13) 0.1198(14) 0.3796(8) 0.122(8) Uani 0.5 1 d D U P C 1
O12 O 0.2953(9) 0.1644(16) 0.4753(10) 0.127(8) Uani 0.5 1 d D U P C 1
O13 O 0.3200(12) 0.6441(18) 0.5684(12) 0.180(9) Uani 0.5 1 d D U P D 1
O14 O 0.2898(13) 0.6996(13) 0.6440(12) 0.149(8) Uani 0.5 1 d D U P D 1
O15 O 0.2942(13) 0.5666(12) 0.6367(12) 0.166(9) Uani 0.5 1 d D U P D 1
O16 O 0.2086(9) 0.6362(17) 0.5570(11) 0.138(9) Uani 0.5 1 d D U P D 1
O1' O 0.6973(12) 0.3842(17) -0.0460(8) 0.141(9) Uani 0.5 1 d D U P E 2
O2' O 0.6936(12) 0.4881(13) 0.0160(14) 0.123(8) Uani 0.5 1 d D U P E 2
O3' O 0.7074(10) 0.3629(15) 0.0572(10) 0.101(6) Uani 0.5 1 d D U P E 2
O4' O 0.7956(8) 0.4213(14) 0.0397(11) 0.118(6) Uani 0.5 1 d D U P E 2
O5' O 0.8460(13) 0.8311(11) -0.0216(11) 0.163(9) Uani 0.5 1 d D U P F 2
O6' O 0.8045(13) 0.9568(9) -0.0327(10) 0.149(9) Uani 0.5 1 d D U P F 2
O7' O 0.7605(10) 0.8634(14) 0.0108(12) 0.161(9) Uani 0.5 1 d D U P F 2
O8' O 0.8707(12) 0.9075(16) 0.0667(6) 0.126(8) Uani 0.5 1 d D U P F 2
O9' O 0.1820(13) 0.2201(12) 0.3945(10) 0.116(8) Uani 0.5 1 d D U P G 2
O10' O 0.2133(13) 0.1504(15) 0.4877(8) 0.145(8) Uani 0.5 1 d D U P G 2
O11' O 0.1964(13) 0.0876(11) 0.3947(11) 0.132(9) Uani 0.5 1 d D U P G 2
O12' O 0.2907(9) 0.1670(16) 0.4418(11) 0.116(7) Uani 0.5 1 d D U P G 2
O13' O 0.2929(12) 0.7105(12) 0.5593(10) 0.145(8) Uani 0.5 1 d D U P H 2
O14' O 0.3194(11) 0.6811(14) 0.6635(8) 0.130(7) Uani 0.5 1 d D U P H 2
O15' O 0.3106(11) 0.5822(10) 0.5944(11) 0.108(6) Uani 0.5 1 d D U P H 2
O16' O 0.2129(8) 0.6480(17) 0.5860(13) 0.155(9) Uani 0.5 1 d D U P H 2
N1 N 0.8725(5) 0.4225(7) 0.2440(5) 0.057(3) Uani 1 1 d . U . . .
N2 N 0.9822(5) 0.3350(7) 0.2840(5) 0.054(2) Uani 1 1 d . U . . .
N3 N 0.9896(6) 0.1937(6) 0.2298(5) 0.056(2) Uani 1 1 d . U . . .
N4 N 0.8860(5) 0.1295(6) 0.1347(5) 0.056(2) Uani 1 1 d . U . . .
N5 N 0.6291(5) 0.3993(7) 0.7372(5) 0.051(2) Uani 1 1 d . U . . .
N6 N 0.5192(5) 0.4880(6) 0.7115(5) 0.051(2) Uani 1 1 d . U . . .
N7 N 0.5270(6) 0.6203(7) 0.7821(5) 0.057(2) Uani 1 1 d . U . . .
N8 N 0.6427(6) 0.6804(7) 0.8654(5) 0.058(2) Uani 1 1 d . U . . .
P1 P 0.97101(18) 0.0041(2) 0.26960(17) 0.0538(10) Uani 1 1 d . U . . .
P2 P 1.04132(19) 0.0637(2) 0.13730(17) 0.0609(10) Uani 1 1 d . U . . .
P3 P 1.01699(18) 0.5199(2) 0.25027(18) 0.0570(10) Uani 1 1 d . U . . .
P4 P 0.97965(19) 0.4833(2) 0.40301(17) 0.0562(10) Uani 1 1 d . U . . .
P5 P 0.48495(18) 0.3083(2) 0.74822(17) 0.0556(10) Uani 1 1 d . U . . .
P6 P 0.50632(18) 0.3397(2) 0.58645(17) 0.0557(10) Uani 1 1 d . U . . .
P7 P 0.5023(2) 0.7627(2) 0.8910(2) 0.0683(11) Uani 1 1 d . U . . .
P8 P 0.53967(19) 0.8076(2) 0.73923(18) 0.0587(10) Uani 1 1 d . U . . .
C1 C 0.8183(7) 0.4638(9) 0.2377(7) 0.076(4) Uani 1 1 d . U . . .
H48 H 0.8229 0.5164 0.2467 0.091 Uiso 1 1 calc R U . . .
C2 C 0.7530(7) 0.4283(9) 0.2173(8) 0.083(4) Uani 1 1 d . U . . .
H47 H 0.7157 0.4585 0.2133 0.100 Uiso 1 1 calc R U . . .
C3 C 0.8649(7) 0.3467(8) 0.2285(6) 0.056(3) Uani 1 1 d . U . . .
C4 C 0.8002(7) 0.3101(9) 0.2087(6) 0.066(3) Uani 1 1 d . U . . .
H46 H 0.7958 0.2576 0.1992 0.080 Uiso 1 1 calc R U . . .
C5 C 0.7435(8) 0.3530(9) 0.2037(8) 0.080(4) Uani 1 1 d . U . . .
C6 C 0.9270(7) 0.3038(8) 0.2375(6) 0.054(3) Uani 1 1 d . U . . .
C7 C 0.9328(6) 0.2371(8) 0.2059(6) 0.049(3) Uani 1 1 d . U . . .
C8 C 1.0441(7) 0.2218(8) 0.2800(6) 0.057(3) Uani 1 1 d . U . . .
H44 H 1.0833 0.1919 0.2991 0.069 Uiso 1 1 calc R U . . .
C9 C 1.0412(7) 0.2950(8) 0.3027(6) 0.055(3) Uani 1 1 d . U . . .
H43 H 1.0811 0.3174 0.3318 0.066 Uiso 1 1 calc R U . . .
C10 C 0.8838(7) 0.2088(8) 0.1459(6) 0.057(3) Uani 1 1 d . U . . .
C11 C 0.8363(7) 0.2548(9) 0.0978(7) 0.076(3) Uani 1 1 d . U . . .
H39 H 0.8337 0.3073 0.1052 0.091 Uiso 1 1 calc R U . . .
C12 C 0.7930(8) 0.2240(10) 0.0390(8) 0.092(4) Uani 1 1 d . U . . .
C13 C 0.8448(7) 0.0993(9) 0.0795(7) 0.070(3) Uani 1 1 d . U . . .
H37 H 0.8480 0.0467 0.0730 0.084 Uiso 1 1 calc R U . . .
C14 C 0.7985(7) 0.1413(9) 0.0326(7) 0.074(4) Uani 1 1 d . U . . .
H38 H 0.7696 0.1169 -0.0045 0.088 Uiso 1 1 calc R U . . .
C15 C 1.0225(7) 0.4612(9) 0.1881(7) 0.063(3) Uani 1 1 d . U . . .
C16 C 0.9636(8) 0.4459(9) 0.1345(7) 0.083(4) Uani 1 1 d . U . . .
H80 H 0.9226 0.4689 0.1297 0.100 Uiso 1 1 calc R U . . .
C17 C 0.9652(9) 0.3958(10) 0.0870(8) 0.095(4) Uani 1 1 d . U . . .
H81 H 0.9251 0.3817 0.0530 0.113 Uiso 1 1 calc R U . . .
C18 C 1.0243(9) 0.3695(9) 0.0920(8) 0.088(4) Uani 1 1 d . U . . .
H82 H 1.0257 0.3410 0.0586 0.106 Uiso 1 1 calc R U . . .
C19 C 1.0830(9) 0.3819(10) 0.1430(8) 0.091(4) Uani 1 1 d . U . . .
H83 H 1.1232 0.3589 0.1455 0.109 Uiso 1 1 calc R U . . .
C20 C 1.0842(8) 0.4289(9) 0.1923(8) 0.081(4) Uani 1 1 d . U . . .
H84 H 1.1248 0.4387 0.2272 0.098 Uiso 1 1 calc R U . . .
C21 C 0.9666(7) 0.6034(9) 0.2096(7) 0.068(3) Uani 1 1 d . U . . .
C22 C 0.9633(8) 0.6283(9) 0.1522(8) 0.078(3) Uani 1 1 d . U . . .
H78 H 0.9868 0.6013 0.1327 0.094 Uiso 1 1 calc R U . . .
C23 C 0.9260(9) 0.6923(11) 0.1231(9) 0.101(5) Uani 1 1 d . U . . .
H77 H 0.9239 0.7082 0.0841 0.121 Uiso 1 1 calc R U . . .
C24 C 0.8917(9) 0.7331(11) 0.1520(9) 0.107(5) Uani 1 1 d . U . . .
H76 H 0.8666 0.7769 0.1329 0.128 Uiso 1 1 calc R U . . .
C25 C 0.8950(9) 0.7075(11) 0.2118(9) 0.102(5) Uani 1 1 d . U . . .
H75 H 0.8730 0.7344 0.2327 0.123 Uiso 1 1 calc R U . . .
C26 C 1.1034(7) 0.5643(10) 0.2918(8) 0.075(3) Uani 1 1 d . U . . .
C27 C 1.1337(8) 0.6068(10) 0.2583(9) 0.088(4) Uani 1 1 d . U . . .
H72 H 1.1138 0.6100 0.2144 0.105 Uiso 1 1 calc R U . . .
C28 C 1.1962(9) 0.6443(11) 0.2951(10) 0.105(5) Uani 1 1 d . U . . .
H71 H 1.2177 0.6749 0.2758 0.126 Uiso 1 1 calc R U . . .
C29 C 1.2239(9) 0.6353(11) 0.3578(10) 0.105(5) Uani 1 1 d . U . . .
H70 H 1.2652 0.6600 0.3809 0.126 Uiso 1 1 calc R U . . .
C30 C 1.1967(9) 0.5940(11) 0.3891(10) 0.113(5) Uani 1 1 d . U . . .
H69 H 1.2182 0.5894 0.4329 0.135 Uiso 1 1 calc R U . . .
C31 C 1.1342(8) 0.5570(10) 0.3544(8) 0.089(4) Uani 1 1 d . U . . .
H68 H 1.1140 0.5270 0.3753 0.106 Uiso 1 1 calc R U . . .
C32 C 0.9730(8) 0.5860(9) 0.4129(7) 0.064(3) Uani 1 1 d . U . . .
C33 C 1.0274(8) 0.6345(9) 0.4298(7) 0.070(3) Uani 1 1 d . U . . .
H50 H 1.0705 0.6132 0.4410 0.084 Uiso 1 1 calc R U . . .
C34 C 1.0215(9) 0.7143(10) 0.4312(7) 0.082(4) Uani 1 1 d . U . . .
H51 H 1.0597 0.7456 0.4415 0.099 Uiso 1 1 calc R U . . .
C35 C 0.9574(9) 0.7469(11) 0.4169(8) 0.091(4) Uani 1 1 d . U . . .
H52 H 0.9531 0.8000 0.4202 0.109 Uiso 1 1 calc R U . . .
C36 C 0.9018(10) 0.7014(11) 0.3984(8) 0.100(5) Uani 1 1 d . U . . .
H53 H 0.8583 0.7223 0.3860 0.120 Uiso 1 1 calc R U . . .
C37 C 0.9121(8) 0.6197(9) 0.3984(7) 0.080(4) Uani 1 1 d . U . . .
H54 H 0.8742 0.5878 0.3878 0.096 Uiso 1 1 calc R U . . .
C38 C 0.9163(7) 0.4412(9) 0.4262(6) 0.061(3) Uani 1 1 d . U . . .
C39 C 0.9050(8) 0.4677(10) 0.4769(7) 0.087(4) Uani 1 1 d . U . . .
H56 H 0.9282 0.5112 0.4990 0.104 Uiso 1 1 calc R U . . .
C40 C 0.8583(8) 0.4294(11) 0.4958(8) 0.094(4) Uani 1 1 d . U . . .
H57 H 0.8497 0.4487 0.5292 0.112 Uiso 1 1 calc R U . . .
C41 C 0.8259(8) 0.3639(10) 0.4649(8) 0.084(4) Uani 1 1 d . U . . .
H58 H 0.7974 0.3371 0.4791 0.101 Uiso 1 1 calc R U . . .
C42 C 0.8345(8) 0.3379(9) 0.4145(7) 0.078(4) Uani 1 1 d . U . . .
H59 H 0.8106 0.2950 0.3921 0.093 Uiso 1 1 calc R U . . .
C43 C 0.8803(7) 0.3767(9) 0.3964(7) 0.071(3) Uani 1 1 d . U . . .
H60 H 0.8869 0.3576 0.3619 0.085 Uiso 1 1 calc R U . . .
C44 C 1.0609(7) 0.4555(9) 0.4671(6) 0.060(3) Uani 1 1 d . U . . .
C45 C 1.0920(8) 0.4943(10) 0.5231(7) 0.079(4) Uani 1 1 d . U . . .
H62 H 1.0710 0.5369 0.5321 0.095 Uiso 1 1 calc R U . . .
C46 C 1.1558(8) 0.4688(10) 0.5666(8) 0.084(4) Uani 1 1 d . U . . .
H63 H 1.1799 0.4975 0.6028 0.101 Uiso 1 1 calc R U . . .
C47 C 1.1824(8) 0.4025(11) 0.5561(8) 0.086(4) Uani 1 1 d . U . . .
H64 H 1.2234 0.3847 0.5870 0.104 Uiso 1 1 calc R U . . .
C48 C 1.1521(8) 0.3607(10) 0.5025(8) 0.092(4) Uani 1 1 d . U . . .
H65 H 1.1720 0.3160 0.4954 0.111 Uiso 1 1 calc R U . . .
C49 C 1.0897(8) 0.3881(10) 0.4583(7) 0.084(4) Uani 1 1 d . U . . .
H66 H 1.0667 0.3597 0.4215 0.101 Uiso 1 1 calc R U . . .
C50 C 0.9695(7) 0.0688(9) 0.3296(7) 0.064(3) Uani 1 1 d . U . . .
C51 C 0.9079(8) 0.1087(9) 0.3198(7) 0.071(3) Uani 1 1 d . U . . .
H2 H 0.8679 0.0943 0.2858 0.085 Uiso 1 1 calc R U . . .
C52 C 0.9050(9) 0.1661(10) 0.3574(8) 0.082(4) Uani 1 1 d . U . . .
H3 H 0.8639 0.1913 0.3488 0.098 Uiso 1 1 calc R U . . .
C53 C 0.9634(9) 0.1875(9) 0.4094(7) 0.077(4) Uani 1 1 d . U . . .
H4 H 0.9619 0.2268 0.4361 0.092 Uiso 1 1 calc R U . . .
C54 C 1.0239(9) 0.1499(9) 0.4210(7) 0.077(4) Uani 1 1 d . U . . .
H5 H 1.0634 0.1642 0.4556 0.092 Uiso 1 1 calc R U . . .
C55 C 1.0267(7) 0.0926(9) 0.3828(6) 0.064(3) Uani 1 1 d . U . . .
H6 H 1.0682 0.0679 0.3923 0.077 Uiso 1 1 calc R U . . .
C56 C 0.8768(7) -0.0821(9) 0.2978(7) 0.068(3) Uani 1 1 d . U . . .
H14 H 0.9061 -0.0734 0.3398 0.082 Uiso 1 1 calc R U . . .
C57 C 0.8171(8) -0.1254(10) 0.2842(8) 0.079(4) Uani 1 1 d . U . . .
H15 H 0.8070 -0.1464 0.3162 0.095 Uiso 1 1 calc R U . . .
C58 C 0.7742(8) -0.1352(9) 0.2211(8) 0.078(4) Uani 1 1 d . U . . .
H16 H 0.7332 -0.1615 0.2103 0.093 Uiso 1 1 calc R U . . .
C59 C 0.7909(8) -0.1071(9) 0.1749(8) 0.079(4) Uani 1 1 d . U . . .
H17 H 0.7617 -0.1154 0.1328 0.094 Uiso 1 1 calc R U . . .
C60 C 0.8515(7) -0.0659(9) 0.1898(7) 0.067(3) Uani 1 1 d . U . . .
H18 H 0.8632 -0.0478 0.1579 0.080 Uiso 1 1 calc R U . . .
C61 C 0.8932(7) -0.0525(9) 0.2519(7) 0.061(3) Uani 1 1 d . U . . .
C62 C 1.0405(7) -0.0651(9) 0.3074(6) 0.057(3) Uani 1 1 d . U . . .
C63 C 1.1066(7) -0.0367(9) 0.3285(6) 0.068(3) Uani 1 1 d . U . . .
H8 H 1.1142 0.0158 0.3255 0.082 Uiso 1 1 calc R U . . .
C64 C 1.1623(8) -0.0879(10) 0.3542(7) 0.076(4) Uani 1 1 d . U . . .
H9 H 1.2068 -0.0694 0.3704 0.091 Uiso 1 1 calc R U . . .
C65 C 1.1502(8) -0.1625(11) 0.3549(7) 0.077(4) Uani 1 1 d . U . . .
H10 H 1.1871 -0.1962 0.3719 0.093 Uiso 1 1 calc R U . . .
C66 C 1.0860(8) -0.1920(10) 0.3318(7) 0.081(4) Uani 1 1 d . U . . .
H11 H 1.0795 -0.2450 0.3325 0.097 Uiso 1 1 calc R U . . .
C67 C 1.0291(8) -0.1423(9) 0.3067(7) 0.070(4) Uani 1 1 d . U . . .
H12 H 0.9849 -0.1619 0.2901 0.083 Uiso 1 1 calc R U . . .
C68 C 1.0628(7) -0.0926(8) 0.1589(7) 0.070(3) Uani 1 1 d . U . . .
H20 H 1.0321 -0.0897 0.1777 0.084 Uiso 1 1 calc R U . . .
C69 C 1.0782(7) -0.0283(8) 0.1339(7) 0.067(3) Uani 1 1 d . U . . .
C70 C 1.1246(8) -0.0365(9) 0.1054(7) 0.075(3) Uani 1 1 d . U . . .
H24 H 1.1348 0.0069 0.0872 0.090 Uiso 1 1 calc R U . . .
C71 C 1.1552(8) -0.1045(10) 0.1034(7) 0.082(4) Uani 1 1 d . U . . .
H23 H 1.1855 -0.1075 0.0842 0.099 Uiso 1 1 calc R U . . .
C72 C 1.1406(9) -0.1683(10) 0.1300(7) 0.088(4) Uani 1 1 d . U . . .
H22 H 1.1625 -0.2148 0.1304 0.105 Uiso 1 1 calc R U . . .
C73 C 1.0942(9) -0.1650(10) 0.1564(8) 0.090(4) Uani 1 1 d . U . . .
H21 H 1.0830 -0.2095 0.1725 0.108 Uiso 1 1 calc R U . . .
C75 C 0.9661(8) 0.0384(9) 0.0074(7) 0.084(4) Uani 1 1 d . U . . .
H26 H 0.9774 -0.0136 0.0153 0.101 Uiso 1 1 calc R U . . .
C76 C 0.9232(9) 0.0614(11) -0.0537(8) 0.101(5) Uani 1 1 d . U . . .
H27 H 0.9071 0.0254 -0.0863 0.122 Uiso 1 1 calc R U . . .
C77 C 0.9048(10) 0.1384(10) -0.0652(8) 0.100(5) Uani 1 1 d . U . . .
H28 H 0.8751 0.1536 -0.1056 0.120 Uiso 1 1 calc R U . . .
C78 C 0.9290(9) 0.1913(10) -0.0192(8) 0.096(4) Uani 1 1 d . U . . .
H29 H 0.9183 0.2433 -0.0281 0.115 Uiso 1 1 calc R U . . .
C79 C 0.9701(8) 0.1679(9) 0.0420(7) 0.077(3) Uani 1 1 d . U . . .
H30 H 0.9834 0.2042 0.0744 0.092 Uiso 1 1 calc R U . . .
C80 C 1.1163(7) 0.1304(8) 0.1643(7) 0.062(3) Uani 1 1 d . U . . .
C81 C 1.1521(7) 0.1366(8) 0.2286(7) 0.066(3) Uani 1 1 d . U . . .
H36 H 1.1403 0.1063 0.2557 0.079 Uiso 1 1 calc R U . . .
C82 C 1.2070(8) 0.1895(9) 0.2534(9) 0.083(4) Uani 1 1 d . U . . .
H35 H 1.2315 0.1949 0.2969 0.099 Uiso 1 1 calc R U . . .
C83 C 1.2229(8) 0.2317(10) 0.2128(9) 0.084(4) Uani 1 1 d . U . . .
H34 H 1.2589 0.2667 0.2291 0.100 Uiso 1 1 calc R U . . .
C84 C 1.1887(8) 0.2257(10) 0.1485(8) 0.081(4) Uani 1 1 d . U . . .
H33 H 1.2016 0.2562 0.1223 0.097 Uiso 1 1 calc R U . . .
C85 C 1.1351(8) 0.1743(8) 0.1225(8) 0.074(3) Uani 1 1 d . U . . .
H32 H 1.1121 0.1688 0.0789 0.089 Uiso 1 1 calc R U . . .
C86 C 0.6761(7) 0.3573(9) 0.7307(6) 0.058(3) Uani 1 1 d . U . . .
H121 H 0.6686 0.3045 0.7237 0.070 Uiso 1 1 calc R U . . .
C87 C 0.7371(7) 0.3883(9) 0.7339(6) 0.067(3) Uani 1 1 d . U . . .
H122 H 0.7697 0.3568 0.7291 0.080 Uiso 1 1 calc R U . . .
C88 C 0.7486(7) 0.4671(9) 0.7445(6) 0.067(4) Uani 1 1 d . U . . .
C89 C 0.6991(7) 0.5108(9) 0.7541(6) 0.059(3) Uani 1 1 d . U . . .
H123 H 0.7060 0.5633 0.7632 0.071 Uiso 1 1 calc R U . . .
C90 C 0.6394(7) 0.4752(8) 0.7502(6) 0.051(3) Uani 1 1 d . U . . .
C91 C 0.5811(7) 0.5172(8) 0.7543(6) 0.052(3) Uani 1 1 d . U . . .
C92 C 0.5844(6) 0.5784(9) 0.7917(6) 0.051(3) Uani 1 1 d . U . . .
C93 C 0.4654(7) 0.5279(9) 0.7060(7) 0.062(3) Uani 1 1 d . U . . .
H128 H 0.4228 0.5093 0.6787 0.074 Uiso 1 1 calc R U . . .
C94 C 0.4675(7) 0.5967(8) 0.7384(7) 0.061(3) Uani 1 1 d . U . . .
H127 H 0.4280 0.6254 0.7294 0.074 Uiso 1 1 calc R U . . .
C95 C 0.6454(7) 0.6066(8) 0.8495(6) 0.053(3) Uani 1 1 d . U . . .
C96 C 0.6955(7) 0.5563(8) 0.8858(6) 0.065(3) Uani 1 1 d . U . . .
H130 H 0.6941 0.5048 0.8740 0.078 Uiso 1 1 calc R U . . .
C97 C 0.7500(7) 0.5840(9) 0.9423(7) 0.068(3) Uani 1 1 d . U . . .
C98 C 0.7472(8) 0.6598(9) 0.9559(7) 0.068(3) Uani 1 1 d . U . . .
H131 H 0.7817 0.6804 0.9919 0.082 Uiso 1 1 calc R U . . .
C99 C 0.6954(7) 0.7064(9) 0.9187(6) 0.062(3) Uani 1 1 d . U . . .
H132 H 0.6959 0.7581 0.9299 0.075 Uiso 1 1 calc R U . . .
C100 C 0.5653(6) 0.3802(7) 0.5548(6) 0.060(3) Uani 1 1 d D U . . .
C101 C 0.5718(7) 0.3490(7) 0.5034(6) 0.076(3) Uani 1 1 d D U . . .
H116 H 0.5442 0.3078 0.4820 0.091 Uiso 1 1 calc R U . . .
C102 C 0.6185(7) 0.3777(8) 0.4828(6) 0.085(4) Uani 1 1 d D U . . .
H117 H 0.6253 0.3536 0.4501 0.102 Uiso 1 1 calc R U . . .
C103 C 0.6552(6) 0.4424(8) 0.5111(6) 0.073(4) Uani 1 1 d D U . . .
H118 H 0.6860 0.4633 0.4967 0.088 Uiso 1 1 calc R U . . .
C104 C 0.6465(6) 0.4763(7) 0.5604(6) 0.071(4) Uani 1 1 d D U . . .
H119 H 0.6708 0.5208 0.5790 0.086 Uiso 1 1 calc R U . . .
C105 C 0.6018(6) 0.4446(7) 0.5827(5) 0.062(3) Uani 1 1 d D U . . .
H120 H 0.5965 0.4671 0.6168 0.074 Uiso 1 1 calc R U . . .
C106 C 0.5128(7) 0.2353(9) 0.5815(6) 0.059(3) Uani 1 1 d . U . . .
C107 C 0.5732(8) 0.1999(9) 0.5938(7) 0.075(4) Uani 1 1 d . U . . .
H104 H 0.6112 0.2306 0.6009 0.090 Uiso 1 1 calc R U . . .
C108 C 0.5812(9) 0.1212(10) 0.5962(8) 0.087(4) Uani 1 1 d . U . . .
H105 H 0.6235 0.0986 0.6054 0.105 Uiso 1 1 calc R U . . .
C109 C 0.5232(9) 0.0764(10) 0.5844(7) 0.087(4) Uani 1 1 d . U . . .
H106 H 0.5270 0.0228 0.5864 0.104 Uiso 1 1 calc R U . . .
C110 C 0.4622(9) 0.1094(10) 0.5702(7) 0.080(4) Uani 1 1 d . U . . .
H107 H 0.4238 0.0788 0.5615 0.095 Uiso 1 1 calc R U . . .
C111 C 0.4568(8) 0.1885(9) 0.5688(7) 0.066(3) Uani 1 1 d . U . . .
H108 H 0.4143 0.2110 0.5590 0.079 Uiso 1 1 calc R U . . .
C112 C 0.3896(8) 0.3270(9) 0.4692(7) 0.073(3) Uani 1 1 d . U . . .
H110 H 0.4114 0.2858 0.4596 0.088 Uiso 1 1 calc R U . . .
C113 C 0.3250(8) 0.3488(11) 0.4265(8) 0.089(4) Uani 1 1 d . U . . .
H111 H 0.3036 0.3227 0.3883 0.106 Uiso 1 1 calc R U . . .
C114 C 0.2934(8) 0.4085(11) 0.4409(8) 0.094(5) Uani 1 1 d . U . . .
H112 H 0.2492 0.4216 0.4131 0.112 Uiso 1 1 calc R U . . .
C115 C 0.3241(9) 0.4490(11) 0.4943(8) 0.105(5) Uani 1 1 d . U . . .
H113 H 0.3020 0.4911 0.5024 0.127 Uiso 1 1 calc R U . . .
C116 C 0.3913(8) 0.4276(10) 0.5391(8) 0.081(4) Uani 1 1 d . U . . .
H114 H 0.4133 0.4554 0.5764 0.098 Uiso 1 1 calc R U . . .
C117 C 0.4220(7) 0.3654(9) 0.5257(7) 0.061(3) Uani 1 1 d . U . . .
C118 C 0.3625(8) 0.2658(9) 0.6515(8) 0.080(4) Uani 1 1 d . U . . .
H102 H 0.3723 0.3006 0.6260 0.096 Uiso 1 1 calc R U . . .
C119 C 0.3017(9) 0.2182(12) 0.6270(10) 0.106(5) Uani 1 1 d . U . . .
H101 H 0.2724 0.2215 0.5844 0.127 Uiso 1 1 calc R U . . .
C120 C 0.2871(10) 0.1707(11) 0.6635(11) 0.114(5) Uani 1 1 d . U . . .
H100 H 0.2470 0.1420 0.6456 0.136 Uiso 1 1 calc R U . . .
C121 C 0.3265(9) 0.1610(11) 0.7247(10) 0.104(5) Uani 1 1 d . U . . .
H99 H 0.3139 0.1272 0.7492 0.125 Uiso 1 1 calc R U . . .
C122 C 0.3894(8) 0.2046(10) 0.7520(8) 0.088(4) Uani 1 1 d . U . . .
H98 H 0.4186 0.1970 0.7942 0.105 Uiso 1 1 calc R U . . .
C123 C 0.4067(7) 0.2566(10) 0.7171(8) 0.072(3) Uani 1 1 d . U . . .
C124 C 0.5713(8) 0.1865(10) 0.7622(8) 0.081(4) Uani 1 1 d . U . . .
H96 H 0.5568 0.1923 0.7188 0.097 Uiso 1 1 calc R U . . .
C125 C 0.6168(9) 0.1287(10) 0.7922(9) 0.102(5) Uani 1 1 d . U . . .
H95 H 0.6300 0.0951 0.7680 0.122 Uiso 1 1 calc R U . . .
C126 C 0.6420(9) 0.1191(11) 0.8526(9) 0.108(5) Uani 1 1 d . U . . .
H94 H 0.6741 0.0808 0.8725 0.129 Uiso 1 1 calc R U . . .
C127 C 0.6189(9) 0.1686(11) 0.8865(9) 0.116(5) Uani 1 1 d . U . . .
H93 H 0.6363 0.1630 0.9302 0.139 Uiso 1 1 calc R U . . .
C128 C 0.5697(8) 0.2277(10) 0.8576(8) 0.089(4) Uani 1 1 d . U . . .
H92 H 0.5542 0.2592 0.8814 0.107 Uiso 1 1 calc R U . . .
C129 C 0.5461(7) 0.2366(9) 0.7940(7) 0.064(3) Uani 1 1 d . U . . .
C130 C 0.4737(7) 0.3727(9) 0.8046(7) 0.067(3) Uani 1 1 d . U . . .
C131 C 0.4097(8) 0.3990(9) 0.7950(7) 0.077(4) Uani 1 1 d . U . . .
H86 H 0.3717 0.3772 0.7628 0.092 Uiso 1 1 calc R U . . .
C132 C 0.4001(9) 0.4575(10) 0.8322(9) 0.094(4) Uani 1 1 d . U . . .
H87 H 0.3566 0.4768 0.8228 0.113 Uiso 1 1 calc R U . . .
C133 C 0.4545(9) 0.4859(10) 0.8820(8) 0.088(4) Uani 1 1 d . U . . .
H88 H 0.4483 0.5221 0.9088 0.106 Uiso 1 1 calc R U . . .
C134 C 0.5201(9) 0.4605(10) 0.8930(8) 0.089(4) Uani 1 1 d . U . . .
H89 H 0.5576 0.4804 0.9270 0.107 Uiso 1 1 calc R U . . .
C135 C 0.5299(8) 0.4063(9) 0.8540(7) 0.070(3) Uani 1 1 d . U . . .
H90 H 0.5740 0.3919 0.8605 0.084 Uiso 1 1 calc R U . . .
C136 C 0.3781(8) 0.6945(9) 0.8200(8) 0.076(3) Uani 1 1 d . U . . .
H144 H 0.3864 0.7118 0.7859 0.091 Uiso 1 1 calc R U . . .
C137 C 0.3186(8) 0.6524(10) 0.8095(9) 0.087(4) Uani 1 1 d . U . . .
H143 H 0.2872 0.6424 0.7683 0.104 Uiso 1 1 calc R U . . .
C138 C 0.3068(8) 0.6265(10) 0.8584(9) 0.092(4) Uani 1 1 d . U . . .
H142 H 0.2681 0.5969 0.8509 0.111 Uiso 1 1 calc R U . . .
C139 C 0.3510(9) 0.6429(10) 0.9190(9) 0.094(4) Uani 1 1 d . U . . .
H141 H 0.3410 0.6260 0.9523 0.113 Uiso 1 1 calc R U . . .
C140 C 0.4128(8) 0.6861(9) 0.9325(8) 0.083(3) Uani 1 1 d . U . . .
H140 H 0.4434 0.6973 0.9737 0.099 Uiso 1 1 calc R U . . .
C141 C 0.4242(8) 0.7101(9) 0.8807(8) 0.072(3) Uani 1 1 d . U . . .
C142 C 0.4801(8) 0.8650(6) 0.8924(7) 0.084(3) Uani 1 1 d D U . . .
C143 C 0.4317(7) 0.8896(7) 0.9129(7) 0.085(3) Uani 1 1 d D U . . .
H138 H 0.4075 0.8536 0.9254 0.102 Uiso 1 1 calc R U . . .
C144 C 0.4191(8) 0.9665(8) 0.9150(8) 0.099(4) Uani 1 1 d D U . . .
H137 H 0.3877 0.9827 0.9305 0.119 Uiso 1 1 calc R U . . .
C145 C 0.4520(9) 1.0200(7) 0.8945(9) 0.112(5) Uani 1 1 d D U . . .
H136 H 0.4430 1.0723 0.8959 0.134 Uiso 1 1 calc R U . . .
C146 C 0.4986(8) 0.9959(8) 0.8721(8) 0.114(5) Uani 1 1 d D U . . .
H135 H 0.5212 1.0319 0.8579 0.136 Uiso 1 1 calc R U . . .
C147 C 0.5118(7) 0.9184(8) 0.8705(8) 0.095(4) Uani 1 1 d D U . . .
H134 H 0.5426 0.9022 0.8543 0.114 Uiso 1 1 calc R U . . .
C148 C 0.5588(7) 0.7424(9) 0.9710(7) 0.069(3) Uani 1 1 d . U . . .
C149 C 0.5934(8) 0.6738(10) 0.9867(8) 0.081(3) Uani 1 1 d . U . . .
H146 H 0.5835 0.6364 0.9554 0.097 Uiso 1 1 calc R U . . .
C150 C 0.6425(8) 0.6569(10) 1.0465(8) 0.083(4) Uani 1 1 d . U . . .
H147 H 0.6663 0.6105 1.0543 0.099 Uiso 1 1 calc R U . . .
C151 C 0.6553(9) 0.7094(10) 1.0939(9) 0.094(4) Uani 1 1 d . U . . .
H148 H 0.6867 0.6987 1.1348 0.113 Uiso 1 1 calc R U . . .
C152 C 0.6211(9) 0.7780(11) 1.0800(9) 0.105(5) Uani 1 1 d . U . . .
H149 H 0.6313 0.8148 1.1118 0.125 Uiso 1 1 calc R U . . .
C153 C 0.5708(9) 0.7955(10) 1.0194(8) 0.094(4) Uani 1 1 d . U . . .
H150 H 0.5463 0.8414 1.0120 0.112 Uiso 1 1 calc R U . . .
C154 C 0.5331(7) 0.7455(9) 0.6736(7) 0.064(3) Uani 1 1 d . U . . .
C155 C 0.4704(8) 0.7214(10) 0.6288(7) 0.077(3) Uani 1 1 d . U . . .
H158 H 0.4304 0.7424 0.6283 0.092 Uiso 1 1 calc R U . . .
C156 C 0.4671(9) 0.6639(10) 0.5829(8) 0.084(4) Uani 1 1 d . U . . .
H159 H 0.4252 0.6466 0.5530 0.100 Uiso 1 1 calc R U . . .
C157 C 0.5260(10) 0.6355(10) 0.5841(8) 0.083(4) Uani 1 1 d . U . . .
H160 H 0.5238 0.5998 0.5534 0.099 Uiso 1 1 calc R U . . .
C158 C 0.5871(9) 0.6563(10) 0.6273(8) 0.080(4) Uani 1 1 d . U . . .
H161 H 0.6265 0.6344 0.6270 0.096 Uiso 1 1 calc R U . . .
C159 C 0.5919(8) 0.7138(9) 0.6753(7) 0.076(3) Uani 1 1 d . U . . .
H162 H 0.6341 0.7284 0.7062 0.091 Uiso 1 1 calc R U . . .
C160 C 0.6132(7) 0.8706(9) 0.7493(7) 0.063(3) Uani 1 1 d . U . . .
C161 C 0.6595(7) 0.8863(9) 0.8094(7) 0.066(3) Uani 1 1 d . U . . .
H168 H 0.6545 0.8646 0.8439 0.079 Uiso 1 1 calc R U . . .
C162 C 0.7146(8) 0.9354(10) 0.8187(8) 0.083(4) Uani 1 1 d . U . . .
H167 H 0.7463 0.9471 0.8593 0.100 Uiso 1 1 calc R U . . .
C163 C 0.7212(8) 0.9655(10) 0.7680(9) 0.084(4) Uani 1 1 d . U . . .
H166 H 0.7563 1.0004 0.7742 0.101 Uiso 1 1 calc R U . . .
C164 C 0.6780(8) 0.9465(10) 0.7084(8) 0.080(4) Uani 1 1 d . U . . .
H165 H 0.6860 0.9650 0.6745 0.096 Uiso 1 1 calc R U . . .
C165 C 0.6218(7) 0.8996(9) 0.6973(8) 0.073(3) Uani 1 1 d . U . . .
H164 H 0.5910 0.8879 0.6564 0.088 Uiso 1 1 calc R U . . .
C166 C 0.4030(8) 0.8418(10) 0.6982(7) 0.079(4) Uani 1 1 d . U . . .
H156 H 0.3990 0.7898 0.7061 0.095 Uiso 1 1 calc R U . . .
C167 C 0.4658(7) 0.8735(9) 0.7077(7) 0.064(3) Uani 1 1 d . U . . .
C168 C 0.4696(8) 0.9506(10) 0.6986(7) 0.077(4) Uani 1 1 d . U . . .
H152 H 0.5120 0.9716 0.7059 0.092 Uiso 1 1 calc R U . . .
C169 C 0.4136(9) 0.9997(10) 0.6790(8) 0.090(4) Uani 1 1 d . U . . .
H153 H 0.4176 1.0526 0.6743 0.108 Uiso 1 1 calc R U . . .
C170 C 0.3516(9) 0.9652(11) 0.6669(8) 0.095(5) Uani 1 1 d . U . . .
H154 H 0.3121 0.9951 0.6515 0.114 Uiso 1 1 calc R U . . .
C171 C 0.3468(8) 0.8895(11) 0.6769(8) 0.093(4) Uani 1 1 d . U . . .
H155 H 0.3043 0.8687 0.6692 0.111 Uiso 1 1 calc R U . . .
C172 C 0.9923(7) 0.0907(9) 0.0566(7) 0.069(3) Uani 1 1 d . U . . .
C173 C 0.9314(7) 0.6423(10) 0.2369(7) 0.076(4) Uani 1 1 d . U . . .
H74 H 0.9321 0.6235 0.2747 0.091 Uiso 1 1 calc R U . . .

loop_
_atom_site_aniso_label
_atom_site_aniso_U_11
_atom_site_aniso_U_22
_atom_site_aniso_U_33
_atom_site_aniso_U_23
_atom_site_aniso_U_13
_atom_site_aniso_U_12
Cu1 0.0590(11) 0.0513(13) 0.0536(11) -0.0008(10) 0.0239(10) 0.0007(11)
Cu2 0.0543(11) 0.0518(13) 0.0584(12) -0.0073(10) 0.0233(10) -0.0054(10)
Cu3 0.0553(11) 0.0528(13) 0.0575(11) -0.0069(10) 0.0252(10) -0.0049(10)
Cu4 0.0663(12) 0.0569(14) 0.0717(13) -0.0116(11) 0.0397(11) -0.0038(11)
Cl1 0.119(6) 0.127(7) 0.148(6) 0.042(6) 0.084(5) 0.040(5)
Cl2 0.216(14) 0.079(12) 0.069(12) -0.024(12) 0.070(12) -0.052(12)
Cl3 0.073(8) 0.101(9) 0.086(8) -0.010(8) 0.011(7) 0.005(8)
Cl4 0.077(8) 0.091(9) 0.226(11) -0.067(9) 0.035(9) -0.031(7)
Cl1' 0.149(9) 0.132(9) 0.160(10) 0.042(9) 0.028(9) 0.011(9)
Cl2' 0.218(10) 0.064(7) 0.059(6) -0.029(6) 0.055(7) -0.064(7)
Cl3' 0.070(8) 0.102(10) 0.110(10) -0.026(8) 0.023(8) -0.018(8)
Cl4' 0.069(7) 0.090(9) 0.213(10) -0.059(8) 0.061(7) 0.015(7)
O1 0.147(13) 0.143(13) 0.125(12) 0.009(12) 0.115(10) 0.027(12)
O2 0.073(12) 0.099(13) 0.146(14) 0.062(12) 0.051(11) 0.060(11)
O3 0.104(12) 0.102(12) 0.151(13) 0.048(12) 0.066(11) -0.015(11)
O4 0.108(11) 0.119(11) 0.134(11) 0.007(10) 0.018(10) 0.018(10)
O5 0.241(16) 0.119(15) 0.095(14) 0.011(13) 0.044(14) 0.004(14)
O6 0.202(17) 0.130(14) 0.101(13) -0.031(13) 0.061(13) -0.003(14)
O7 0.178(14) 0.116(14) 0.102(13) -0.007(12) 0.024(12) -0.002(13)
O8 0.215(16) 0.127(14) 0.109(14) 0.000(13) 0.097(13) -0.008(14)
O9 0.125(13) 0.102(13) 0.127(14) -0.028(13) 0.030(13) 0.004(12)
O10 0.120(13) 0.121(14) 0.137(14) 0.010(13) 0.022(12) -0.069(12)
O11 0.131(14) 0.107(14) 0.117(13) -0.030(13) 0.038(12) -0.034(13)
O12 0.097(11) 0.126(12) 0.116(12) -0.007(12) 0.002(11) -0.030(11)
O13 0.135(13) 0.152(14) 0.213(14) -0.025(13) 0.032(13) 0.018(13)
O14 0.122(12) 0.109(12) 0.168(13) -0.038(12) 0.010(12) 0.043(11)
O15 0.123(13) 0.121(13) 0.194(15) -0.001(13) 0.005(13) -0.002(13)
O16 0.085(12) 0.126(14) 0.170(15) -0.024(14) 0.020(12) 0.016(12)
O1' 0.108(13) 0.140(14) 0.144(14) 0.006(13) 0.023(13) 0.007(13)
O2' 0.117(14) 0.080(13) 0.165(15) 0.034(13) 0.052(13) 0.066(12)
O3' 0.090(11) 0.102(11) 0.124(11) 0.062(10) 0.058(10) 0.016(10)
O4' 0.072(10) 0.129(12) 0.162(12) 0.027(11) 0.058(10) 0.018(10)
O5' 0.240(17) 0.138(15) 0.099(14) 0.001(13) 0.058(14) -0.044(15)
O6' 0.216(16) 0.139(15) 0.081(13) -0.012(13) 0.052(13) -0.043(15)
O7' 0.221(17) 0.132(16) 0.112(14) -0.023(14) 0.052(14) -0.023(15)
O8' 0.219(15) 0.103(13) 0.080(12) 0.008(11) 0.087(12) -0.018(12)
O9' 0.111(12) 0.114(13) 0.111(14) -0.001(12) 0.035(12) 0.004(12)
O10' 0.141(13) 0.134(14) 0.125(13) -0.025(13) 0.020(12) -0.027(13)
O11' 0.119(13) 0.113(14) 0.148(14) -0.047(13) 0.039(12) -0.040(13)
O12' 0.084(11) 0.109(12) 0.130(13) -0.004(12) 0.019(11) -0.014(11)
O13' 0.118(12) 0.113(14) 0.186(14) -0.005(13) 0.043(12) 0.022(12)
O14' 0.103(11) 0.113(12) 0.142(12) -0.026(11) 0.018(10) 0.022(10)
O15' 0.092(10) 0.086(11) 0.152(12) -0.013(11) 0.056(10) 0.022(10)
O16' 0.080(12) 0.126(14) 0.229(16) -0.050(15) 0.035(13) 0.009(13)
N1 0.050(5) 0.052(5) 0.070(5) -0.006(5) 0.025(4) 0.004(5)
N2 0.054(5) 0.051(5) 0.064(5) -0.008(5) 0.031(4) 0.003(5)
N3 0.059(5) 0.052(5) 0.061(5) -0.001(4) 0.030(4) 0.007(4)
N4 0.063(5) 0.050(5) 0.053(5) -0.002(4) 0.022(4) 0.001(5)
N5 0.054(5) 0.046(5) 0.054(5) -0.005(4) 0.023(4) 0.004(5)
N6 0.048(5) 0.053(5) 0.058(5) -0.005(4) 0.029(4) -0.002(4)
N7 0.063(5) 0.055(5) 0.067(5) -0.005(4) 0.041(4) 0.001(5)
N8 0.062(5) 0.055(5) 0.062(5) -0.008(5) 0.032(4) -0.002(5)
P1 0.055(2) 0.052(2) 0.055(2) -0.0016(19) 0.0235(17) -0.0023(19)
P2 0.074(2) 0.053(2) 0.061(2) 0.000(2) 0.0335(19) 0.006(2)
P3 0.053(2) 0.055(2) 0.069(2) -0.004(2) 0.0309(19) 0.0015(19)
P4 0.061(2) 0.056(2) 0.054(2) -0.0066(19) 0.0258(18) -0.004(2)
P5 0.053(2) 0.056(2) 0.058(2) -0.0038(19) 0.0234(18) -0.004(2)
P6 0.058(2) 0.053(2) 0.057(2) -0.0062(19) 0.0244(18) -0.0063(19)
P7 0.074(2) 0.067(3) 0.082(3) -0.017(2) 0.051(2) -0.008(2)
P8 0.060(2) 0.058(2) 0.066(2) 0.000(2) 0.0340(19) 0.003(2)
C1 0.063(6) 0.058(7) 0.093(7) -0.017(6) 0.018(6) 0.002(6)
C2 0.057(7) 0.070(8) 0.120(8) -0.015(8) 0.033(7) 0.007(7)
C3 0.052(5) 0.049(6) 0.068(5) -0.005(5) 0.026(5) 0.000(5)
C4 0.062(6) 0.057(6) 0.083(6) -0.007(6) 0.032(5) -0.006(6)
C5 0.065(7) 0.059(7) 0.105(8) -0.007(7) 0.025(6) 0.003(7)
C6 0.055(5) 0.048(5) 0.064(5) 0.002(5) 0.030(4) 0.003(5)
C7 0.057(5) 0.044(5) 0.054(5) -0.004(5) 0.032(4) -0.003(5)
C8 0.062(6) 0.049(6) 0.063(6) -0.005(5) 0.028(5) 0.006(5)
C9 0.056(6) 0.059(7) 0.054(6) -0.012(6) 0.026(5) -0.007(6)
C10 0.064(5) 0.048(6) 0.059(5) -0.003(5) 0.026(5) 0.007(5)
C11 0.081(6) 0.066(6) 0.080(6) -0.001(5) 0.032(5) 0.009(5)
C12 0.090(7) 0.085(7) 0.085(7) 0.003(7) 0.020(6) 0.009(7)
C13 0.080(6) 0.056(6) 0.066(6) -0.005(6) 0.021(6) 0.000(6)
C14 0.079(7) 0.065(7) 0.060(7) -0.004(7) 0.012(6) 0.005(7)
C15 0.068(6) 0.056(6) 0.075(6) -0.006(5) 0.040(5) -0.006(6)
C16 0.087(7) 0.080(7) 0.088(7) -0.008(6) 0.042(6) -0.003(7)
C17 0.104(8) 0.078(8) 0.096(8) -0.020(7) 0.036(7) -0.006(8)
C18 0.112(9) 0.070(8) 0.092(8) -0.017(7) 0.052(7) -0.007(8)
C19 0.106(8) 0.073(8) 0.101(8) -0.004(7) 0.050(7) 0.009(7)
C20 0.088(7) 0.067(7) 0.091(7) -0.016(7) 0.037(6) 0.002(7)
C21 0.065(6) 0.064(7) 0.078(6) -0.004(6) 0.034(5) 0.001(6)
C22 0.082(6) 0.069(7) 0.086(7) 0.002(6) 0.037(6) 0.007(6)
C23 0.100(9) 0.100(9) 0.091(9) 0.005(8) 0.029(8) 0.019(8)
C24 0.103(9) 0.083(9) 0.108(9) 0.001(8) 0.017(8) 0.023(8)
C25 0.101(9) 0.089(9) 0.105(9) -0.001(9) 0.030(8) 0.019(8)
C26 0.063(6) 0.066(6) 0.094(6) -0.010(6) 0.031(5) 0.002(6)
C27 0.072(6) 0.077(7) 0.111(7) -0.009(7) 0.033(6) -0.013(6)
C28 0.077(8) 0.091(9) 0.139(10) -0.010(9) 0.036(8) -0.010(8)
C29 0.073(8) 0.088(9) 0.133(10) -0.007(9) 0.020(8) -0.008(8)
C30 0.082(9) 0.092(10) 0.134(10) -0.010(9) 0.014(8) 0.004(8)
C31 0.074(7) 0.080(8) 0.105(8) -0.012(7) 0.030(7) -0.002(7)
C32 0.072(6) 0.055(6) 0.071(6) -0.003(6) 0.035(5) 0.000(6)
C33 0.080(7) 0.057(7) 0.074(6) -0.007(6) 0.033(6) -0.007(6)
C34 0.098(8) 0.068(9) 0.085(8) -0.001(8) 0.043(7) -0.018(8)
C35 0.104(9) 0.061(9) 0.101(8) -0.005(8) 0.035(8) 0.003(8)
C36 0.094(9) 0.072(9) 0.115(9) -0.008(8) 0.023(8) 0.009(8)
C37 0.081(7) 0.060(7) 0.091(7) -0.014(7) 0.027(6) -0.004(7)
C38 0.070(6) 0.059(6) 0.063(6) -0.007(5) 0.038(5) -0.008(5)
C39 0.093(7) 0.080(7) 0.086(7) -0.022(6) 0.035(6) -0.029(6)
C40 0.105(9) 0.108(9) 0.095(8) -0.033(8) 0.069(7) -0.025(8)
C41 0.084(8) 0.079(9) 0.099(9) -0.017(8) 0.048(7) -0.019(7)
C42 0.080(8) 0.070(8) 0.091(8) -0.015(7) 0.045(7) -0.020(7)
C43 0.078(6) 0.063(6) 0.077(6) -0.007(6) 0.037(5) -0.005(6)
C44 0.069(6) 0.053(6) 0.060(6) -0.001(5) 0.027(5) -0.002(6)
C45 0.082(7) 0.070(7) 0.074(6) -0.007(6) 0.021(6) 0.002(6)
C46 0.082(8) 0.071(9) 0.076(8) -0.003(8) 0.009(7) 0.000(8)
C47 0.080(8) 0.093(9) 0.068(8) 0.011(8) 0.013(7) 0.011(8)
C48 0.096(9) 0.089(9) 0.079(8) -0.018(8) 0.023(7) 0.031(8)
C49 0.093(7) 0.073(7) 0.068(6) -0.004(6) 0.015(6) 0.012(7)
C50 0.070(6) 0.053(6) 0.073(6) 0.002(5) 0.031(5) 0.002(5)
C51 0.077(6) 0.067(7) 0.069(6) -0.009(6) 0.030(6) 0.006(6)
C52 0.097(8) 0.071(8) 0.083(8) 0.002(8) 0.042(7) 0.018(8)
C53 0.106(8) 0.061(8) 0.068(7) -0.006(7) 0.042(7) 0.012(7)
C54 0.094(8) 0.068(8) 0.066(7) -0.008(7) 0.030(7) 0.000(7)
C55 0.076(6) 0.060(7) 0.065(6) -0.003(6) 0.038(5) 0.007(6)
C56 0.066(6) 0.073(7) 0.071(6) 0.000(6) 0.033(5) -0.003(6)
C57 0.081(8) 0.088(9) 0.083(8) -0.007(8) 0.048(7) -0.012(8)
C58 0.065(7) 0.075(9) 0.095(8) -0.018(8) 0.036(7) -0.007(7)
C59 0.083(8) 0.063(8) 0.076(8) 0.001(7) 0.019(7) -0.003(7)
C60 0.066(6) 0.067(7) 0.067(6) -0.003(6) 0.026(6) -0.005(6)
C61 0.059(6) 0.061(6) 0.067(6) 0.001(6) 0.030(5) 0.003(6)
C62 0.060(5) 0.052(6) 0.068(6) 0.000(5) 0.036(5) 0.000(5)
C63 0.072(6) 0.059(6) 0.078(6) 0.011(6) 0.036(5) -0.002(6)
C64 0.070(8) 0.074(9) 0.087(8) -0.003(8) 0.034(7) 0.007(8)
C65 0.065(7) 0.085(9) 0.092(8) 0.009(8) 0.042(7) 0.018(8)
C66 0.087(8) 0.071(8) 0.099(8) 0.004(7) 0.052(7) 0.001(8)
C67 0.071(7) 0.064(7) 0.079(7) 0.011(6) 0.037(6) 0.013(6)
C68 0.082(7) 0.055(7) 0.071(6) 0.000(6) 0.030(6) 0.008(6)
C69 0.077(6) 0.053(6) 0.067(6) 0.005(5) 0.026(5) 0.013(6)
C70 0.088(7) 0.057(7) 0.082(6) -0.002(6) 0.037(6) 0.006(6)
C71 0.084(8) 0.074(9) 0.088(8) -0.011(8) 0.035(7) 0.016(8)
C72 0.091(9) 0.070(9) 0.085(8) -0.010(8) 0.019(7) 0.023(8)
C73 0.101(9) 0.062(8) 0.089(8) 0.003(8) 0.021(8) 0.006(8)
C75 0.111(7) 0.068(7) 0.068(6) 0.000(6) 0.032(6) 0.017(6)
C76 0.135(9) 0.078(9) 0.072(8) -0.015(8) 0.024(8) 0.016(8)
C77 0.138(9) 0.083(9) 0.061(8) 0.005(8) 0.022(8) 0.018(9)
C78 0.126(8) 0.072(8) 0.072(7) 0.000(7) 0.021(7) 0.015(7)
C79 0.099(6) 0.062(6) 0.063(5) -0.005(5) 0.029(5) 0.004(6)
C80 0.072(6) 0.046(6) 0.077(6) -0.006(5) 0.042(5) 0.011(5)
C81 0.067(6) 0.062(6) 0.083(6) -0.004(6) 0.046(5) 0.013(6)
C82 0.072(8) 0.066(8) 0.106(9) 0.001(8) 0.034(7) 0.004(7)
C83 0.072(7) 0.064(8) 0.114(9) 0.003(8) 0.039(7) -0.006(7)
C84 0.084(8) 0.066(8) 0.105(8) 0.000(8) 0.052(7) -0.002(7)
C85 0.078(6) 0.060(7) 0.086(7) 0.000(6) 0.035(6) 0.007(6)
C86 0.058(6) 0.057(7) 0.062(6) 0.000(6) 0.027(5) 0.007(6)
C87 0.063(7) 0.069(8) 0.070(7) -0.007(7) 0.031(6) 0.009(7)
C88 0.065(7) 0.070(8) 0.063(7) -0.012(7) 0.023(6) 0.001(7)
C89 0.062(6) 0.057(6) 0.059(6) -0.011(6) 0.026(5) -0.007(6)
C90 0.053(5) 0.050(6) 0.059(5) -0.005(5) 0.032(4) 0.003(5)
C91 0.059(5) 0.043(5) 0.062(5) -0.006(5) 0.032(5) -0.001(5)
C92 0.060(5) 0.051(5) 0.059(5) -0.001(5) 0.040(4) -0.006(5)
C93 0.062(6) 0.061(6) 0.071(6) -0.004(6) 0.036(5) -0.008(6)
C94 0.067(6) 0.051(6) 0.077(6) -0.004(5) 0.040(5) 0.004(5)
C95 0.055(5) 0.050(6) 0.062(5) -0.010(5) 0.034(5) -0.007(5)
C96 0.067(6) 0.054(6) 0.075(6) -0.005(6) 0.031(5) -0.004(6)
C97 0.068(7) 0.068(8) 0.071(7) -0.005(7) 0.030(6) -0.007(7)
C98 0.073(7) 0.068(7) 0.063(7) -0.006(6) 0.029(6) -0.006(7)
C99 0.066(6) 0.059(6) 0.068(6) -0.011(6) 0.035(5) -0.014(6)
C100 0.062(5) 0.060(6) 0.068(6) -0.010(5) 0.037(5) -0.002(5)
C101 0.075(6) 0.075(7) 0.083(6) -0.011(6) 0.037(6) -0.019(6)
C102 0.086(8) 0.085(9) 0.097(8) -0.013(8) 0.051(7) -0.025(8)
C103 0.069(7) 0.068(8) 0.086(8) -0.003(7) 0.036(7) -0.018(7)
C104 0.072(7) 0.071(8) 0.076(8) -0.006(7) 0.036(7) -0.018(7)
C105 0.069(6) 0.056(6) 0.071(6) -0.001(5) 0.039(5) -0.004(5)
C106 0.064(6) 0.055(6) 0.064(6) -0.003(6) 0.034(5) 0.000(6)
C107 0.076(7) 0.056(7) 0.090(7) -0.003(7) 0.031(6) -0.002(6)
C108 0.080(8) 0.063(8) 0.101(8) 0.002(8) 0.021(8) 0.012(8)
C109 0.110(9) 0.054(8) 0.081(8) 0.008(7) 0.024(8) 0.001(8)
C110 0.093(8) 0.064(8) 0.081(8) 0.005(7) 0.034(7) -0.007(8)
C111 0.068(6) 0.060(7) 0.076(6) -0.004(6) 0.035(5) -0.004(6)
C112 0.071(6) 0.074(7) 0.074(6) -0.007(6) 0.029(6) 0.004(6)
C113 0.082(8) 0.085(9) 0.082(8) 0.008(8) 0.017(7) 0.000(8)
C114 0.070(8) 0.106(10) 0.093(9) -0.003(8) 0.022(7) 0.008(8)
C115 0.098(9) 0.101(9) 0.100(9) -0.016(8) 0.023(8) 0.024(8)
C116 0.081(7) 0.079(7) 0.082(7) -0.010(7) 0.030(6) 0.011(7)
C117 0.057(6) 0.065(6) 0.066(6) -0.008(5) 0.031(5) -0.001(5)
C118 0.065(7) 0.078(7) 0.095(7) -0.015(7) 0.031(6) -0.011(6)
C119 0.080(8) 0.102(10) 0.113(9) -0.018(8) 0.015(8) -0.002(8)
C120 0.084(9) 0.086(9) 0.136(10) -0.013(9) 0.010(9) -0.007(8)
C121 0.087(9) 0.090(9) 0.131(10) -0.009(9) 0.040(8) -0.011(8)
C122 0.070(6) 0.082(7) 0.102(7) -0.007(7) 0.026(6) -0.003(6)
C123 0.066(6) 0.067(6) 0.084(6) -0.001(6) 0.032(5) 0.001(6)
C124 0.081(7) 0.078(8) 0.074(7) 0.008(7) 0.022(6) 0.022(7)
C125 0.098(9) 0.088(9) 0.098(9) -0.003(9) 0.020(8) 0.040(8)
C126 0.100(9) 0.093(9) 0.099(9) 0.001(9) 0.009(8) 0.039(8)
C127 0.114(9) 0.106(10) 0.096(9) 0.008(9) 0.012(8) 0.025(9)
C128 0.088(7) 0.082(7) 0.086(7) 0.002(7) 0.023(6) 0.015(6)
C129 0.065(6) 0.065(6) 0.064(6) 0.005(6) 0.029(5) 0.013(6)
C130 0.063(5) 0.064(6) 0.077(6) 0.005(6) 0.033(5) 0.001(5)
C131 0.081(7) 0.066(7) 0.093(7) -0.014(6) 0.045(6) -0.003(6)
C132 0.090(8) 0.088(8) 0.114(8) -0.004(8) 0.054(7) 0.001(7)
C133 0.102(9) 0.079(9) 0.097(8) -0.009(8) 0.054(7) 0.001(8)
C134 0.089(8) 0.081(8) 0.095(8) -0.012(7) 0.035(7) -0.010(8)
C135 0.074(6) 0.069(6) 0.074(6) -0.006(6) 0.039(5) -0.002(6)
C136 0.074(6) 0.072(7) 0.096(7) -0.005(6) 0.052(6) -0.005(6)
C137 0.076(7) 0.083(8) 0.107(8) -0.004(8) 0.043(7) 0.007(7)
C138 0.071(7) 0.093(9) 0.122(9) -0.010(8) 0.049(7) 0.000(7)
C139 0.091(8) 0.105(9) 0.109(9) -0.002(8) 0.063(7) -0.016(8)
C140 0.082(6) 0.090(7) 0.098(6) -0.010(6) 0.058(5) -0.011(6)
C141 0.075(6) 0.067(6) 0.096(6) -0.007(6) 0.057(5) -0.003(6)
C142 0.096(6) 0.073(7) 0.100(6) -0.013(6) 0.059(5) -0.006(6)
C143 0.093(7) 0.074(7) 0.110(7) -0.013(7) 0.064(6) 0.008(6)
C144 0.112(9) 0.079(9) 0.128(9) -0.011(9) 0.071(8) 0.007(8)
C145 0.121(10) 0.094(9) 0.139(10) -0.018(9) 0.073(8) 0.013(8)
C146 0.133(10) 0.090(9) 0.142(9) -0.018(9) 0.080(8) 0.005(9)
C147 0.105(7) 0.081(7) 0.120(7) -0.015(7) 0.067(6) 0.004(7)
C148 0.081(6) 0.062(6) 0.084(6) -0.014(5) 0.053(5) -0.004(5)
C149 0.087(6) 0.080(7) 0.087(6) -0.008(6) 0.046(5) -0.008(6)
C150 0.087(7) 0.076(8) 0.093(8) 0.003(7) 0.045(7) 0.007(7)
C151 0.088(8) 0.090(9) 0.095(9) -0.007(8) 0.028(8) 0.007(8)
C152 0.101(9) 0.095(9) 0.104(9) -0.023(9) 0.029(8) 0.016(8)
C153 0.091(7) 0.082(7) 0.102(7) -0.015(7) 0.035(6) 0.012(6)
C154 0.060(5) 0.060(6) 0.080(6) 0.002(5) 0.038(5) 0.001(5)
C155 0.084(6) 0.069(7) 0.078(6) 0.004(6) 0.034(6) 0.010(6)
C156 0.085(7) 0.069(7) 0.085(7) 0.004(7) 0.024(7) -0.005(7)
C157 0.104(8) 0.068(8) 0.076(8) -0.002(7) 0.037(7) 0.009(8)
C158 0.081(8) 0.083(9) 0.088(8) 0.002(8) 0.048(7) 0.016(8)
C159 0.079(6) 0.076(7) 0.080(6) -0.005(6) 0.040(6) 0.002(6)
C160 0.059(6) 0.060(6) 0.078(6) 0.000(6) 0.037(5) 0.005(6)
C161 0.069(7) 0.064(7) 0.074(7) -0.001(7) 0.038(6) 0.003(7)
C162 0.070(8) 0.078(9) 0.092(9) -0.008(8) 0.025(7) 0.005(8)
C163 0.070(8) 0.078(9) 0.109(9) 0.001(8) 0.043(7) 0.009(7)
C164 0.079(8) 0.077(9) 0.096(8) 0.003(8) 0.047(7) -0.002(8)
C165 0.072(6) 0.073(7) 0.083(6) -0.001(6) 0.040(6) -0.004(6)
C166 0.071(6) 0.067(7) 0.098(7) 0.001(6) 0.033(6) 0.007(6)
C167 0.065(6) 0.058(6) 0.082(6) 0.002(6) 0.045(5) 0.005(6)
C168 0.068(6) 0.067(7) 0.104(7) 0.001(7) 0.044(6) 0.008(6)
C169 0.082(8) 0.068(9) 0.124(9) 0.003(8) 0.046(8) 0.007(8)
C170 0.075(8) 0.085(9) 0.125(9) 0.009(9) 0.041(8) 0.019(8)
C171 0.074(8) 0.080(9) 0.126(9) -0.007(8) 0.043(7) 0.009(8)
C172 0.087(6) 0.060(6) 0.068(6) 0.001(5) 0.038(5) 0.010(6)
C173 0.074(7) 0.071(7) 0.081(7) 0.002(7) 0.031(6) 0.013(7)

loop_
_atom_type_symbol
_atom_type_description
_atom_type_scat_dispersion_real
_atom_type_scat_dispersion_imag
_atom_type_scat_source
C C 0.0181 0.0091 'International Tables Vol C Tables 4.2.6.8 and 6.1.1.4'
H H 0.0000 0.0000 'International Tables Vol C Tables 4.2.6.8 and 6.1.1.4'
N N 0.0311 0.0180 'International Tables Vol C Tables 4.2.6.8 and 6.1.1.4'
O O 0.0492 0.0322 'International Tables Vol C Tables 4.2.6.8 and 6.1.1.4'
Cl Cl 0.3639 0.7018 'International Tables Vol C Tables 4.2.6.8 and 6.1.1.4'
P P 0.2955 0.4335 'International Tables Vol C Tables 4.2.6.8 and 6.1.1.4'
Cu Cu -1.9646 0.5888 'International Tables Vol C Tables 4.2.6.8 and 6.1.1.4'

loop_
_geom_angle_atom_site_label_1
_geom_angle_atom_site_label_2
_geom_angle_atom_site_label_3
_geom_angle
N4 Cu1 N3 78.2(4)
N4 Cu1 P1 114.0(3)
N3 Cu1 P1 105.8(3)
N4 Cu1 P2 107.3(3)
N3 Cu1 P2 109.8(3)
P1 Cu1 P2 129.58(16)
N1 Cu2 N2 77.8(4)
N1 Cu2 P3 107.3(3)
N2 Cu2 P3 104.4(3)
N1 Cu2 P4 112.7(3)
N2 Cu2 P4 120.0(3)
P3 Cu2 P4 124.74(16)
N6 Cu3 N5 78.8(4)
N6 Cu3 P6 122.9(3)
N5 Cu3 P6 108.5(3)
N6 Cu3 P5 102.7(3)
N5 Cu3 P5 109.0(3)
P6 Cu3 P5 125.17(16)
N8 Cu4 N7 78.5(4)
N8 Cu4 P7 112.2(3)
N7 Cu4 P7 116.8(3)
N8 Cu4 P8 112.0(3)
N7 Cu4 P8 103.3(3)
P7 Cu4 P8 124.58(18)
O4 Cl1 O2 110.1(9)
O4 Cl1 O3 109.9(9)
O2 Cl1 O3 109.6(9)
O4 Cl1 O1 109.9(9)
O2 Cl1 O1 108.5(9)
O3 Cl1 O1 108.8(9)
O5 Cl2 O7 110.4(10)
O5 Cl2 O6 109.8(10)
O7 Cl2 O6 109.1(10)
O5 Cl2 O8 109.5(10)
O7 Cl2 O8 108.6(10)
O6 Cl2 O8 109.2(10)
O12 Cl3 O10 109.7(9)
O12 Cl3 O11 111.1(10)
O10 Cl3 O11 109.0(10)
O12 Cl3 O9 109.4(10)
O10 Cl3 O9 109.4(10)
O11 Cl3 O9 108.3(9)
O14 Cl4 O16 111.0(10)
O14 Cl4 O15 109.7(10)
O16 Cl4 O15 111.2(10)
O14 Cl4 O13 108.8(10)
O16 Cl4 O13 107.8(10)
O15 Cl4 O13 108.2(10)
O4' Cl1' O3' 110.4(10)
O4' Cl1' O2' 110.5(10)
O3' Cl1' O2' 109.7(10)
O4' Cl1' O1' 108.6(10)
O3' Cl1' O1' 109.7(10)
O2' Cl1' O1' 107.9(10)
O5' Cl2' O6' 110.8(7)
O5' Cl2' O7' 110.7(7)
O6' Cl2' O7' 108.8(7)
O5' Cl2' O8' 109.1(7)
O6' Cl2' O8' 108.9(7)
O7' Cl2' O8' 108.6(7)
O12' Cl3' O10' 111.6(10)
O12' Cl3' O11' 109.9(10)
O10' Cl3' O11' 108.5(10)
O12' Cl3' O9' 109.8(10)
O10' Cl3' O9' 108.9(10)
O11' Cl3' O9' 108.0(9)
O16' Cl4' O15' 111.2(10)
O16' Cl4' O14' 110.7(10)
O15' Cl4' O14' 107.4(9)
O16' Cl4' O13' 110.3(10)
O15' Cl4' O13' 110.1(9)
O14' Cl4' O13' 107.0(9)
C1 N1 C3 119.5(12)
C1 N1 Cu2 123.3(10)
C3 N1 Cu2 113.2(9)
C6 N2 C9 117.0(12)
C6 N2 Cu2 115.2(9)
C9 N2 Cu2 126.4(9)
C7 N3 C8 118.1(12)
C7 N3 Cu1 114.9(9)
C8 N3 Cu1 126.1(9)
C13 N4 C10 120.2(12)
C13 N4 Cu1 123.5(10)
C10 N4 Cu1 112.4(9)
C86 N5 C90 120.4(12)
C86 N5 Cu3 121.2(9)
C90 N5 Cu3 111.3(9)
C93 N6 C91 115.2(12)
C93 N6 Cu3 128.0(10)
C91 N6 Cu3 114.3(9)
C94 N7 C92 118.8(12)
C94 N7 Cu4 125.2(10)
C92 N7 Cu4 113.9(9)
C95 N8 C99 116.8(13)
C95 N8 Cu4 115.1(9)
C99 N8 Cu4 125.6(10)
C50 P1 C62 107.9(7)
C50 P1 C61 101.5(7)
C62 P1 C61 104.3(7)
C50 P1 Cu1 105.8(5)
C62 P1 Cu1 116.7(4)
C61 P1 Cu1 119.2(5)
C172 P2 C69 105.3(7)
C172 P2 C80 104.1(7)
C69 P2 C80 103.1(7)
C172 P2 Cu1 110.1(5)
C69 P2 Cu1 121.0(5)
C80 P2 Cu1 111.8(5)
C15 P3 C21 104.6(7)
C15 P3 C26 105.3(7)
C21 P3 C26 101.2(7)
C15 P3 Cu2 110.4(5)
C21 P3 Cu2 114.0(5)
C26 P3 Cu2 119.8(6)
C32 P4 C38 104.4(7)
C32 P4 C44 104.8(7)
C38 P4 C44 103.6(6)
C32 P4 Cu2 112.9(5)
C38 P4 Cu2 116.1(5)
C44 P4 Cu2 113.9(5)
C123 P5 C129 103.4(7)
C123 P5 C130 102.6(7)
C129 P5 C130 106.3(7)
C123 P5 Cu3 121.9(6)
C129 P5 Cu3 110.9(5)
C130 P5 Cu3 110.5(5)
C106 P6 C117 105.6(7)
C106 P6 C100 105.6(6)
C117 P6 C100 103.0(6)
C106 P6 Cu3 110.1(5)
C117 P6 Cu3 114.4(5)
C100 P6 Cu3 117.1(4)
C148 P7 C141 103.4(7)
C148 P7 C142 103.9(7)
C141 P7 C142 104.4(7)
C148 P7 Cu4 112.9(5)
C141 P7 Cu4 115.5(5)
C142 P7 Cu4 115.3(5)
C154 P8 C167 106.0(7)
C154 P8 C160 102.7(7)
C167 P8 C160 103.7(7)
C154 P8 Cu4 108.8(5)
C167 P8 Cu4 116.2(5)
C160 P8 Cu4 118.1(5)
N1 C1 C2 120.5(14)
C5 C2 C1 122.2(15)
N1 C3 C4 120.8(13)
N1 C3 C6 116.9(12)
C4 C3 C6 122.2(13)
C5 C4 C3 119.8(14)
C2 C5 C4 117.2(15)
N2 C6 C7 120.7(12)
N2 C6 C3 111.2(12)
C7 C6 C3 128.1(13)
N3 C7 C6 120.4(12)
N3 C7 C10 112.9(12)
C6 C7 C10 126.7(13)
N3 C8 C9 119.7(13)
N2 C9 C8 122.1(13)
N4 C10 C11 118.5(13)
N4 C10 C7 116.3(12)
C11 C10 C7 125.2(14)
C12 C11 C10 122.0(15)
C11 C12 C14 115.2(14)
N4 C13 C14 123.1(14)
C13 C14 C12 121.0(14)
C16 C15 C20 118.3(15)
C16 C15 P3 119.2(12)
C20 C15 P3 122.5(12)
C15 C16 C17 120.6(16)
C18 C17 C16 118.6(18)
C17 C18 C19 123.2(18)
C18 C19 C20 120.4(17)
C19 C20 C15 118.5(16)
C173 C21 C22 119.0(15)
C173 C21 P3 118.8(13)
C22 C21 P3 122.2(13)
C23 C22 C21 121.1(17)
C22 C23 C24 119.7(18)
C23 C24 C25 119.4(18)
C173 C25 C24 117.5(19)
C31 C26 C27 121.2(16)
C31 C26 P3 117.6(14)
C27 C26 P3 121.1(13)
C26 C27 C28 116.4(17)
C29 C28 C27 119(2)
C30 C29 C28 124(2)
C29 C30 C31 118(2)
C26 C31 C30 120.7(19)
C37 C32 C33 116.0(15)
C37 C32 P4 121.1(13)
C33 C32 P4 122.7(12)
C32 C33 C34 123.0(16)
C33 C34 C35 119.1(17)
C36 C35 C34 120.0(18)
C35 C36 C37 117.4(17)
C32 C37 C36 124.3(16)
C39 C38 C43 116.1(14)
C39 C38 P4 122.8(12)
C43 C38 P4 121.0(11)
C38 C39 C40 120.6(15)
C41 C40 C39 119.8(15)
C42 C41 C40 120.9(16)
C41 C42 C43 118.3(16)
C38 C43 C42 124.3(15)
C45 C44 C49 119.0(14)
C45 C44 P4 124.9(12)
C49 C44 P4 116.0(11)
C44 C45 C46 118.6(16)
C47 C46 C45 120.1(16)
C46 C47 C48 122.8(16)
C47 C48 C49 116.7(16)
C44 C49 C48 122.3(15)
C55 C50 C51 114.8(14)
C55 C50 P1 125.3(11)
C51 C50 P1 119.4(11)
C52 C51 C50 123.0(15)
C51 C52 C53 119.7(16)
C54 C53 C52 119.2(16)
C55 C54 C53 120.9(16)
C54 C55 C50 122.4(15)
C61 C56 C57 122.4(15)
C58 C57 C56 116.9(15)
C59 C58 C57 121.1(15)
C58 C59 C60 120.8(15)
C61 C60 C59 119.0(15)
C56 C61 C60 119.7(14)
C56 C61 P1 122.4(12)
C60 C61 P1 117.8(12)
C67 C62 C63 120.4(14)
C67 C62 P1 122.0(11)
C63 C62 P1 116.9(11)
C62 C63 C64 119.6(14)
C65 C64 C63 119.0(16)
C64 C65 C66 122.4(17)
C65 C66 C67 120.2(16)
C62 C67 C66 118.3(15)
C69 C68 C73 119.7(15)
C68 C69 C70 117.6(14)
C68 C69 P2 121.1(12)
C70 C69 P2 121.3(12)
C71 C70 C69 123.2(16)
C70 C71 C72 118.7(16)
C71 C72 C73 121.0(17)
C72 C73 C68 119.7(17)
C172 C75 C76 121.8(16)
C77 C76 C75 119.2(16)
C78 C77 C76 121.2(17)
C77 C78 C79 119.4(16)
C78 C79 C172 122.1(15)
C81 C80 C85 120.9(15)
C81 C80 P2 115.5(12)
C85 C80 P2 123.5(12)
C80 C81 C82 119.5(15)
C83 C82 C81 118.5(17)
C82 C83 C84 123.1(17)
C83 C84 C85 120.1(17)
C84 C85 C80 117.9(16)
N5 C86 C87 122.6(14)
C88 C87 C86 118.9(14)
C87 C88 C89 117.9(13)
C90 C89 C88 119.5(13)
N5 C90 C89 120.6(12)
N5 C90 C91 115.3(12)
C89 C90 C91 124.0(13)
C92 C91 N6 121.7(12)
C92 C91 C90 127.1(13)
N6 C91 C90 111.1(12)
C91 C92 N7 120.4(13)
C91 C92 C95 128.0(13)
N7 C92 C95 111.5(12)
N6 C93 C94 124.4(14)
N7 C94 C93 118.8(13)
N8 C95 C96 123.3(13)
N8 C95 C92 115.5(13)
C96 C95 C92 120.8(13)
C95 C96 C97 119.3(14)
C98 C97 C96 116.0(14)
C97 C98 C99 122.0(15)
C98 C99 N8 122.5(14)
C105 C100 C101 119.5(8)
C105 C100 P6 118.4(8)
C101 C100 P6 122.1(8)
C100 C101 C102 120.9(8)
C103 C102 C101 119.2(8)
C104 C103 C102 120.1(8)
C103 C104 C105 120.1(8)
C100 C105 C104 120.0(8)
C107 C106 C111 117.1(15)
C107 C106 P6 121.8(12)
C111 C106 P6 120.9(11)
C106 C107 C108 123.4(16)
C107 C108 C109 117.2(16)
C110 C109 C108 121.1(18)
C109 C110 C111 119.7(17)
C110 C111 C106 121.5(16)
C117 C112 C113 121.0(16)
C114 C113 C112 119.2(17)
C115 C114 C113 121.6(17)
C114 C115 C116 120.0(18)
C117 C116 C115 118.3(15)
C116 C117 C112 119.8(14)
C116 C117 P6 115.7(11)
C112 C117 P6 124.5(12)
C123 C118 C119 116.8(17)
C120 C119 C118 121(2)
C119 C120 C121 124(2)
C120 C121 C122 118(2)
C123 C122 C121 121.3(17)
C122 C123 C118 118.8(16)
C122 C123 P5 122.4(13)
C118 C123 P5 118.6(13)
C125 C124 C129 122.8(16)
C126 C125 C124 122.5(19)
C125 C126 C127 116.8(18)
C126 C127 C128 123.1(18)
C129 C128 C127 117.8(17)
C128 C129 C124 117.1(15)
C128 C129 P5 125.1(13)
C124 C129 P5 117.9(12)
C131 C130 C135 117.5(15)
C131 C130 P5 120.6(12)
C135 C130 P5 121.2(11)
C130 C131 C132 122.0(16)
C133 C132 C131 119.6(17)
C132 C133 C134 119.6(17)
C135 C134 C133 120.7(16)
C134 C135 C130 120.3(15)
C141 C136 C137 120.1(16)
C138 C137 C136 120.2(18)
C137 C138 C139 120.7(18)
C138 C139 C140 121.2(16)
C141 C140 C139 116.4(16)
C136 C141 C140 121.3(15)
C136 C141 P7 117.7(12)
C140 C141 P7 121.0(13)
C147 C142 C143 119.0(8)
C147 C142 P7 118.2(9)
C143 C142 P7 122.8(9)
C144 C143 C142 120.2(8)
C143 C144 C145 120.7(8)
C144 C145 C146 119.5(8)
C145 C146 C147 119.9(8)
C142 C147 C146 120.6(8)
C149 C148 C153 117.3(16)
C149 C148 P7 120.6(12)
C153 C148 P7 122.1(13)
C148 C149 C150 123.7(16)
C151 C150 C149 119.0(17)
C150 C151 C152 118.7(18)
C151 C152 C153 122.7(18)
C148 C153 C152 118.4(16)
C159 C154 C155 120.3(15)
C159 C154 P8 117.5(12)
C155 C154 P8 121.4(11)
C154 C155 C156 120.1(15)
C157 C156 C155 118.5(17)
C158 C157 C156 123.0(17)
C157 C158 C159 119.5(15)
C154 C159 C158 118.5(15)
C161 C160 C165 121.0(14)
C161 C160 P8 118.0(12)
C165 C160 P8 121.1(12)
C160 C161 C162 119.4(15)
C163 C162 C161 119.2(17)
C162 C163 C164 121.8(18)
C163 C164 C165 120.6(17)
C160 C165 C164 118.0(15)
C171 C166 C167 118.2(16)
C168 C167 C166 118.7(15)
C168 C167 P8 124.8(12)
C166 C167 P8 116.2(12)
C167 C168 C169 123.4(16)
C170 C169 C168 115.9(17)
C171 C170 C169 121.5(17)
C170 C171 C166 122.0(17)
C75 C172 C79 116.0(14)
C75 C172 P2 123.8(12)
C79 C172 P2 119.5(12)
C21 C173 C25 123.2(18)

loop_
_geom_bond_atom_site_label_1
_geom_bond_atom_site_label_2
_geom_bond_distance
Cu1 N4 2.081(10)
Cu1 N3 2.117(11)
Cu1 P1 2.237(4)
Cu1 P2 2.268(4)
Cu2 N1 2.075(11)
Cu2 N2 2.113(11)
Cu2 P3 2.251(4)
Cu2 P4 2.261(4)
Cu3 N6 2.072(11)
Cu3 N5 2.134(10)
Cu3 P6 2.252(4)
Cu3 P5 2.260(4)
Cu4 N8 2.080(11)
Cu4 N7 2.112(12)
Cu4 P7 2.257(4)
Cu4 P8 2.263(4)
Cl1 O4 1.417(10)
Cl1 O2 1.429(9)
Cl1 O3 1.429(9)
Cl1 O1 1.435(9)
Cl2 O5 1.401(11)
Cl2 O7 1.415(11)
Cl2 O6 1.417(11)
Cl2 O8 1.424(11)
Cl3 O12 1.409(10)
Cl3 O10 1.420(10)
Cl3 O11 1.422(10)
Cl3 O9 1.430(10)
Cl4 O14 1.412(10)
Cl4 O16 1.413(10)
Cl4 O15 1.416(11)
Cl4 O13 1.438(11)
Cl1' O4' 1.410(10)
Cl1' O3' 1.425(10)
Cl1' O2' 1.433(11)
Cl1' O1' 1.442(11)
Cl2' O5' 1.406(7)
Cl2' O6' 1.417(7)
Cl2' O7' 1.417(7)
Cl2' O8' 1.429(7)
Cl3' O12' 1.404(10)
Cl3' O10' 1.418(10)
Cl3' O11' 1.425(10)
Cl3' O9' 1.433(10)
Cl4' O16' 1.397(10)
Cl4' O15' 1.424(10)
Cl4' O14' 1.431(10)
Cl4' O13' 1.432(11)
N1 C1 1.322(16)
N1 C3 1.350(16)
N2 C6 1.344(15)
N2 C9 1.349(15)
N3 C7 1.342(15)
N3 C8 1.357(15)
N4 C13 1.328(15)
N4 C10 1.400(16)
N5 C86 1.304(14)
N5 C90 1.344(16)
N6 C93 1.309(15)
N6 C91 1.386(15)
N7 C94 1.327(15)
N7 C92 1.368(15)
N8 C95 1.336(15)
N8 C99 1.364(15)
P1 C50 1.798(15)
P1 C62 1.831(14)
P1 C61 1.833(15)
P2 C172 1.792(15)
P2 C69 1.794(14)
P2 C80 1.869(15)
P3 C15 1.809(14)
P3 C21 1.819(16)
P3 C26 1.869(16)
P4 C32 1.805(16)
P4 C38 1.811(14)
P4 C44 1.830(14)
P5 C123 1.775(16)
P5 C129 1.800(15)
P5 C130 1.810(15)
P6 C106 1.817(16)
P6 C117 1.835(14)
P6 C100 1.847(10)
P7 C148 1.785(16)
P7 C141 1.836(15)
P7 C142 1.838(11)
P8 C154 1.822(15)
P8 C167 1.844(15)
P8 C160 1.855(15)
C1 C2 1.423(18)
C2 C5 1.335(18)
C3 C4 1.422(17)
C3 C6 1.465(17)
C4 C5 1.390(18)
C6 C7 1.401(17)
C7 C10 1.443(17)
C8 C9 1.384(17)
C10 C11 1.408(18)
C11 C12 1.402(19)
C12 C14 1.45(2)
C13 C14 1.346(17)
C15 C16 1.386(18)
C15 C20 1.404(18)
C16 C17 1.41(2)
C17 C18 1.31(2)
C18 C19 1.35(2)
C19 C20 1.40(2)
C21 C173 1.348(19)
C21 C22 1.376(19)
C22 C23 1.37(2)
C23 C24 1.38(2)
C24 C25 1.43(2)
C25 C173 1.36(2)
C26 C31 1.33(2)
C26 C27 1.41(2)
C27 C28 1.42(2)
C28 C29 1.34(2)
C29 C30 1.32(2)
C30 C31 1.41(2)
C32 C37 1.342(18)
C32 C33 1.359(18)
C33 C34 1.39(2)
C34 C35 1.40(2)
C35 C36 1.34(2)
C36 C37 1.43(2)
C38 C39 1.376(18)
C38 C43 1.373(18)
C39 C40 1.42(2)
C40 C41 1.37(2)
C41 C42 1.335(18)
C42 C43 1.390(18)
C44 C45 1.369(18)
C44 C49 1.375(19)
C45 C46 1.398(19)
C46 C47 1.35(2)
C47 C48 1.351(19)
C48 C49 1.394(18)
C50 C55 1.399(17)
C50 C51 1.426(18)
C51 C52 1.341(18)
C52 C53 1.39(2)
C53 C54 1.38(2)
C54 C55 1.347(18)
C56 C61 1.353(18)
C56 C57 1.405(18)
C57 C58 1.382(19)
C58 C59 1.35(2)
C59 C60 1.398(19)
C60 C61 1.369(17)
C62 C67 1.356(19)
C62 C63 1.389(17)
C63 C64 1.408(18)
C64 C65 1.32(2)
C65 C66 1.358(19)
C66 C67 1.409(19)
C68 C69 1.357(18)
C68 C73 1.436(19)
C69 C70 1.414(18)
C70 C71 1.357(19)
C71 C72 1.36(2)
C72 C73 1.37(2)
C75 C172 1.381(18)
C75 C76 1.394(19)
C76 C77 1.38(2)
C77 C78 1.34(2)
C78 C79 1.387(19)
C79 C172 1.413(18)
C80 C81 1.374(18)
C80 C85 1.417(19)
C81 C82 1.414(19)
C82 C83 1.35(2)
C83 C84 1.37(2)
C84 C85 1.381(19)
C86 C87 1.391(17)
C87 C88 1.389(18)
C88 C89 1.396(17)
C89 C90 1.394(16)
C90 C91 1.485(17)
C91 C92 1.353(17)
C92 C95 1.519(17)
C93 C94 1.398(18)
C95 C96 1.371(17)
C96 C97 1.434(17)
C97 C98 1.355(18)
C98 C99 1.358(18)
C100 C105 1.362(9)
C100 C101 1.369(9)
C101 C102 1.370(9)
C102 C103 1.370(9)
C103 C104 1.365(9)
C104 C105 1.380(9)
C106 C107 1.356(18)
C106 C111 1.379(18)
C107 C108 1.370(19)
C108 C109 1.40(2)
C109 C110 1.34(2)
C110 C111 1.372(19)
C112 C117 1.374(18)
C112 C113 1.386(18)
C113 C114 1.35(2)
C114 C115 1.34(2)
C115 C116 1.44(2)
C116 C117 1.364(19)
C118 C123 1.432(19)
C118 C119 1.45(2)
C119 C120 1.31(2)
C120 C121 1.33(2)
C121 C122 1.45(2)
C122 C123 1.36(2)
C124 C125 1.37(2)
C124 C129 1.386(19)
C125 C126 1.29(2)
C126 C127 1.39(2)
C127 C128 1.43(2)
C128 C129 1.357(18)
C130 C131 1.376(18)
C130 C135 1.404(18)
C131 C132 1.40(2)
C132 C133 1.35(2)
C133 C134 1.40(2)
C134 C135 1.379(19)
C136 C141 1.37(2)
C136 C137 1.404(19)
C137 C138 1.34(2)
C138 C139 1.36(2)
C139 C140 1.44(2)
C140 C141 1.386(19)
C142 C147 1.365(9)
C142 C143 1.379(9)
C143 C144 1.361(9)
C144 C145 1.364(9)
C145 C146 1.371(9)
C146 C147 1.374(9)
C148 C149 1.368(19)
C148 C153 1.391(19)
C149 C150 1.39(2)
C150 C151 1.36(2)
C151 C152 1.36(2)
C152 C153 1.41(2)
C154 C159 1.362(18)
C154 C155 1.385(18)
C155 C156 1.44(2)
C156 C157 1.35(2)
C157 C158 1.33(2)
C158 C159 1.47(2)
C160 C161 1.367(18)
C160 C165 1.387(18)
C161 C162 1.400(19)
C162 C163 1.35(2)
C163 C164 1.35(2)
C164 C165 1.389(19)
C166 C171 1.375(19)
C166 C167 1.387(18)
C167 C168 1.36(2)
C168 C169 1.39(2)
C169 C170 1.38(2)
C170 C171 1.34(2)
